data_1563224
loop_
_publ_author_name
'Stelmakhovych, O.'
'Stelmakhovych, B.'
'Uhl\'i\<rov\'a, K.'
'Ma\<skov\'a, S.'
'Havela, L.'
'Kalychak, Ya.'

_publ_section_title
;
 SmZn11-type derivative compound in the Yb--Zn--Al system: Crystal
 structure and magnetic properties
;
_journal_issue 7
_journal_name_full 'Journal of Solid State Chemistry'
_journal_page_first 1715
_journal_page_last 1718
_journal_paper_doi 10.1016/j.jssc.2011.05.013
_journal_volume 184
_journal_year 2011
_chemical_formula_sum 'Al1.36 Yb3.5 Zn32.1'
_chemical_formula_weight 2741.96
_space_group_IT_number 191
_space_group_name_Hall '-P 6 2'
_space_group_name_H-M_alt 'P 6/m m m'
_symmetry_cell_setting hexagonal
_symmetry_space_group_name_H-M 'P 6/m m m'
_cell_angle_alpha 90
_cell_angle_beta 90
_cell_angle_gamma 120
_cell_formula_units_Z 1
_cell_length_a 9.0458(1)
_cell_length_b 9.0458(1)
_cell_length_c 8.8547(1)
_cell_volume 627.478(12)
_computing_cell_refinement WinCSD
_computing_data_reduction WinCSD
_computing_publication_material 'WinCSD (Akselrud et al, 1993)'
_computing_structure_refinement WinCSD
_computing_structure_solution WinCSD
_diffrn_measurement_device 'Diffractometr CAD-4'
_diffrn_radiation_probe x-ray
_diffrn_radiation_type AgK\a
_diffrn_radiation_wavelength 0.560871
_diffrn_reflns_av_sigmaI/netI 0.0051
_diffrn_reflns_limit_h_max 17
_diffrn_reflns_limit_h_min 0
_diffrn_reflns_limit_k_max 17
_diffrn_reflns_limit_k_min 0
_diffrn_reflns_limit_l_max 34
_diffrn_reflns_limit_l_min 0
_diffrn_reflns_number 1859
_diffrn_reflns_theta_max 28.15
_exptl_absorpt_coefficient_mu 23.45
_exptl_crystal_density_diffrn 7.3167
_exptl_crystal_F_000 1235.9
_refine_diff_density_max 2.461
_refine_diff_density_min -1.473
_refine_ls_extinction_method none
_refine_ls_goodness_of_fit_obs 1.02
_refine_ls_matrix_type fullcycle
_refine_ls_number_parameters 32
_refine_ls_number_reflns 0
_refine_ls_R_factor_obs 0.0467
_refine_ls_structure_factor_coef F
_refine_ls_weighting_details 0.8941Log(F~o~)^4^
_refine_ls_weighting_scheme calc
_refine_ls_wR_factor_obs 0.0507
_reflns_number_observed 599
_reflns_number_total 1859
_reflns_observed_criterion 'F~o~ > 4\s(F~o~)'
_cod_data_source_file JSSC-2011-184-1715.cif
_cod_data_source_block Yb(Zn,Al)11
_cod_original_cell_volume 627.47(2)
_cod_original_formula_sum 'Yb3.5 Zn32.1 Al1.36'
_cod_database_code 1563224

loop_
_symmetry_equiv_pos_as_xyz
' x, y, z'
'-y, x-y, z'
'-x+y, -x, z'
'-x, -y, z'
' y, -x+y, z'
' x-y, x, z'
'-y, -x, z'
'-x+y, y, z'
' x, x-y, z'
' y, x, z'
' x-y, -y, z'
'-x, -x+y, z'
'-x, -y, -z'
' y, -x+y, -z'
' x-y, x, -z'
' x, y, -z'
'-y, x-y, -z'
'-x+y, -x, -z'
' y, x, -z'
' x-y, -y, -z'
'-x, -x+y, -z'
'-y, -x, -z'
'-x+y, y, -z'
' x, x-y, -z'

loop_
_atom_site_aniso_label
_atom_site_aniso_B_11
_atom_site_aniso_B_22
_atom_site_aniso_B_33
_atom_site_aniso_B_12
_atom_site_aniso_B_13
_atom_site_aniso_B_23
Yb1 0.59(3) 0.59(3) 0.30(4) 0.29(1) 0 0
Yb2 0.44(2) 0.44(2) 0.58(3) 0.22(1) 0 0
Yb3 0.70(9) 0.70(9) 1.0(2) 0.35(4) 0 0
X1 0.67(8) 0.67(8) 0.46(12) 0.33(4) 0 0
X2 0.83(13) 0.83(13) 0.6(2) 0.42(6) 0 0
X3 0.48(4) 1.06(6) 1.34(7) 0.53(3) 0 0
X4 0.91(5) 0.67(6) 0.54(5) 0.33(3) 0 0
X5 1.79(7) 5.5(2) 0.56(7) 2.74(10) 0 0
X6 0.40(3) 1.04(4) 1.02(4) 0.52(2) 0.04(2) 0.08(4)

loop_
_atom_site_label
_atom_site_type_symbol
_atom_site_fract_x
_atom_site_fract_y
_atom_site_fract_z
_atom_site_thermal_displace_type
_atom_site_B_iso_or_equiv
_atom_site_symmetry_multiplicity
_atom_site_occupancy
Yb1 Yb 0 0 0 Bani 0.54(3) 1 1.0
Yb2 Yb 0.33333 0.66666 0.5 Bani 0.56(2) 2 1.0
Yb3 Yb 0.33333 0.66666 0 Bani 0.85(8) 2 0.249(5)
X11 Zn 0 0 0.3526(5) Bani 0.68(7) 2 0.62(2)
X12 Al 0 0 0.3526(5) Bani 0.68(7) 2 0.38(2)
X2 Zn 0.33333 0.66666 0.1460(8) Bani 0.84(11) 4 0.359(9)
X3 Zn 0.5 0 0.2740(3) Bani 1.00(5) 6 1.0
X4 Zn 0.2985(3) 0 0.5 Bani 0.81(4) 6 1.0
X51 Zn 0.3525(3) 0 0 Bani 2.33(11) 6 0.90(2)
X52 Al 0.3525(3) 0 0 Bani 2.33(11) 6 0.10(2)
X6 Zn 0.1678(1) 0.33577 0.2411(2) Bani 0.84(3) 12 1.0

loop_
_atom_type_symbol
_atom_type_description
_atom_type_number_in_cell
_atom_type_scat_dispersion_real
_atom_type_scat_dispersion_imag
_atom_type_scat_source
Yb Yb 3.50 -.239 3.744 International_Tables_Vol_IV_Table_2.3.1
Zn Zn 32.08 .329 .943 International_Tables_Vol_IV_Table_2.3.1
Al Al 1.36 .041 .032 International_Tables_Vol_IV_Table_2.3.1

loop_
_geom_bond_atom_site_label_1
_geom_bond_atom_site_label_2
_geom_bond_distance
_geom_bond_site_symmetry_2
_geom_bond_publ_flag
Yb1 X1 3.123(5) . yes
Yb1 X5 3.190(2) . yes
Yb1 X6 3.388(1) . yes
Yb2 X2 3.134(7) . yes
Yb2 X4 3.184(1) 1_565 yes
Yb2 X3 3.290(1) 1_565 yes
Yb2 X6 3.460(1) . yes
Yb2 Yb3 4.4274(1) . yes
Yb3 X2 1.293(7) . yes
Yb3 X5 2.932(2) 1_565 yes
Yb3 X6 3.359(1) . yes
Yb3 X3 3.565(2) 1_565 yes
X1 X1 2.609(6) 13_556 yes
X1 X6 2.810(2) . yes
X1 X4 2.999(2) . yes
X2 X2 2.587(10) 16_555 yes
X2 X6 2.726(2) . yes
X2 X3 2.847(3) 1_565 yes
X2 X5 3.205(3) 1_565 yes
X3 X6 2.618(1) 2_655 yes
X3 X4 2.706(2) . yes
X3 X5 2.769(2) . yes
X4 X6 2.676(2) 3_555 yes
X4 X4 2.700(2) 5_555 yes
X4 X4 3.645(2) 4_655 yes
X5 X5 2.667(2) 4_655 yes
X5 X6 2.669(2) 3_555 yes
X5 X5 3.190(2) 5_555 yes
X6 X6 2.630(1) 5_555 yes
